data_7111906
loop_
_publ_author_name
'Yongqin Wei'
'Qiaohong Li'
'Rongjian Sa'
'Kechen Wu'

_publ_section_title
;
 A white-light-emitting LnMOF with color properties improved via Eu3+
 doping: an alternative approach to a rational design for solid-state
 lighting
;
_journal_name_full Chem.Commun.
_journal_page_first 1820
_journal_paper_doi 10.1039/c3cc48344d
_journal_volume 50
_journal_year 2014
_chemical_formula_sum 'C29 H18 La N3 O7 S'
_chemical_formula_weight 691.44
_chemical_name_systematic
; 
 ? 
;
_space_group_IT_number 14
_symmetry_cell_setting monoclinic
_symmetry_space_group_name_Hall '-P 2ybc'
_symmetry_space_group_name_H-M 'P 1 21/c 1'
_atom_sites_solution_hydrogens geom
_atom_sites_solution_primary direct
_atom_sites_solution_secondary difmap
_audit_creation_method SHELXL-97
_cell_angle_alpha 90.00
_cell_angle_beta 120.16(2)
_cell_angle_gamma 90.00
_cell_formula_units_Z 4
_cell_length_a 16.490(5)
_cell_length_b 11.144(3)
_cell_length_c 16.625(4)
_cell_measurement_reflns_used 7025
_cell_measurement_temperature 293(2)
_cell_measurement_theta_max 27.4816
_cell_measurement_theta_min 2.3124
_cell_volume 2641.5(14)
_computing_cell_refinement 'CrystalClear (Rigaku Corp., 2000)'
_computing_data_collection 'CrystalClear (Rigaku Corp., 2000)'
_computing_data_reduction 'CrystalClear (Rigaku Corp., 2000)'
_computing_molecular_graphics 'Bruker SHELXTL'
_computing_publication_material 'Bruker SHELXTL'
_computing_structure_refinement 'SHELXL-97 (Sheldrick, 1997)'
_computing_structure_solution 'SHELXS-97 (Sheldrick, 1990)'
_diffrn_ambient_temperature 293(2)
_diffrn_measured_fraction_theta_full 0.984
_diffrn_measured_fraction_theta_max 0.984
_diffrn_measurement_device_type 'Rigaku Mercury CCD'
_diffrn_measurement_method '\w scans'
_diffrn_radiation_monochromator graphite
_diffrn_radiation_source 'Rotating Anode'
_diffrn_radiation_type MoK\a
_diffrn_radiation_wavelength 0.71073
_diffrn_reflns_av_R_equivalents 0.1036
_diffrn_reflns_av_sigmaI/netI 0.1262
_diffrn_reflns_limit_h_max 21
_diffrn_reflns_limit_h_min -21
_diffrn_reflns_limit_k_max 13
_diffrn_reflns_limit_k_min -14
_diffrn_reflns_limit_l_max 21
_diffrn_reflns_limit_l_min -21
_diffrn_reflns_number 20273
_diffrn_reflns_theta_full 27.48
_diffrn_reflns_theta_max 27.48
_diffrn_reflns_theta_min 2.31
_diffrn_standards_decay_% 0
_diffrn_standards_interval_count 0
_diffrn_standards_interval_time 0
_diffrn_standards_number 0
_exptl_absorpt_coefficient_mu 1.751
_exptl_absorpt_correction_T_max 1.0000
_exptl_absorpt_correction_T_min 0.7827
_exptl_absorpt_correction_type multi-scan
_exptl_crystal_colour Colorless
_exptl_crystal_density_diffrn 1.739
_exptl_crystal_density_method 'not measured'
_exptl_crystal_description Prism
_exptl_crystal_F_000 1368
_exptl_crystal_size_max 0.121
_exptl_crystal_size_mid 0.079
_exptl_crystal_size_min 0.065
_refine_diff_density_max 2.991
_refine_diff_density_min -1.171
_refine_diff_density_rms 0.294
_refine_ls_extinction_method none
_refine_ls_goodness_of_fit_ref 1.053
_refine_ls_hydrogen_treatment CONSTRU
_refine_ls_matrix_type full
_refine_ls_number_parameters 370
_refine_ls_number_reflns 5950
_refine_ls_number_restraints 0
_refine_ls_restrained_S_all 1.053
_refine_ls_R_factor_all 0.0679
_refine_ls_R_factor_gt 0.0460
_refine_ls_shift/su_max 0.000
_refine_ls_shift/su_mean 0.000
_refine_ls_structure_factor_coef Fsqd
_refine_ls_weighting_details 'calc w=1/[\s^2^(Fo^2^)+(0.1269P)^2^+0.0000P] where P=(Fo^2^+2Fc^2^)/3'
_refine_ls_weighting_scheme calc
_refine_ls_wR_factor_gt 0.1518
_refine_ls_wR_factor_ref 0.2055
_reflns_number_gt 3957
_reflns_number_total 5950
_reflns_threshold_expression >2sigma(I)
_cod_data_source_file c3cc48344d.txt
_cod_data_source_block 14
_cod_original_cell_volume 2641.5(12)
_cod_original_sg_symbol_H-M P2(1)/c
_cod_database_code 7111906

loop_
_symmetry_equiv_pos_as_xyz
'x, y, z'
'-x, y+1/2, -z+1/2'
'-x, -y, -z'
'x, -y-1/2, z-1/2'

loop_
_atom_site_label
_atom_site_type_symbol
_atom_site_fract_x
_atom_site_fract_y
_atom_site_fract_z
_atom_site_U_iso_or_equiv
_atom_site_adp_type
_atom_site_occupancy
_atom_site_symmetry_multiplicity
_atom_site_calc_flag
_atom_site_refinement_flags
La1 La 0.85260(2) 0.00001(3) -0.06160(2) 0.01758(17) Uani 1 1 d .
S1 S 0.63985(11) -0.17779(17) -0.23627(12) 0.0329(4) Uani 1 1 d .
O1 O 0.6797(4) -0.2962(5) -0.2065(5) 0.0572(17) Uani 1 1 d .
O2 O 0.5830(4) -0.1681(7) -0.3347(4) 0.0638(19) Uani 1 1 d .
O3 O 0.7117(3) -0.0831(4) -0.1957(3) 0.0322(11) Uani 1 1 d .
O4 O 0.8590(3) 0.0893(4) -0.2048(3) 0.0324(11) Uani 1 1 d .
O5 O 0.9973(3) 0.0605(4) -0.0829(3) 0.0244(9) Uani 1 1 d .
O6 O 0.9247(3) 0.3240(4) -0.4555(3) 0.0285(10) Uani 1 1 d .
O7 O 1.0799(3) 0.3245(4) -0.3994(3) 0.0277(10) Uani 1 1 d .
N1 N 0.2590(3) -0.1997(5) 0.1133(4) 0.0262(11) Uani 1 1 d .
N2 N 0.2661(3) -0.0362(5) -0.0056(4) 0.0210(10) Uani 1 1 d .
N3 N 0.1863(4) 0.1821(5) -0.0199(4) 0.0252(11) Uani 1 1 d .
C1 C 0.2502(5) -0.2844(6) 0.1660(4) 0.0307(15) Uani 1 1 d .
H1A H 0.2284 -0.2608 0.2055 0.037 Uiso 1 1 calc R
C2 C 0.2709(5) -0.4024(6) 0.1653(5) 0.0348(15) Uani 1 1 d .
H2A H 0.2629 -0.4571 0.2030 0.042 Uiso 1 1 calc R
C3 C 0.3032(5) -0.4392(6) 0.1090(5) 0.0393(17) Uani 1 1 d .
H3A H 0.3186 -0.5193 0.1079 0.047 Uiso 1 1 calc R
C4 C 0.3132(5) -0.3550(7) 0.0525(5) 0.0387(17) Uani 1 1 d .
H4A H 0.3337 -0.3782 0.0119 0.046 Uiso 1 1 calc R
C5 C 0.2923(4) -0.2377(6) 0.0579(4) 0.0250(13) Uani 1 1 d .
C6 C 0.3081(4) -0.1430(6) 0.0032(4) 0.0254(13) Uani 1 1 d .
C7 C 0.3675(5) -0.1660(6) -0.0314(5) 0.0320(15) Uani 1 1 d .
H7A H 0.3957 -0.2409 -0.0222 0.038 Uiso 1 1 calc R
C8 C 0.3851(4) -0.0782(6) -0.0796(4) 0.0248(13) Uani 1 1 d .
C9 C 0.3428(5) 0.0315(7) -0.0887(5) 0.0273(14) Uani 1 1 d .
H9A H 0.3535 0.0934 -0.1197 0.033 Uiso 1 1 calc R
C10 C 0.2836(4) 0.0515(6) -0.0517(4) 0.0257(13) Uani 1 1 d .
C11 C 0.2373(4) 0.1709(6) -0.0621(4) 0.0250(13) Uani 1 1 d .
C12 C 0.1971(6) 0.3673(8) -0.1243(7) 0.057(2) Uani 1 1 d .
H12A H 0.1995 0.4283 -0.1612 0.068 Uiso 1 1 calc R
C13 C 0.2429(6) 0.2631(8) -0.1135(6) 0.057(2) Uani 1 1 d .
H13A H 0.2791 0.2535 -0.1416 0.068 Uiso 1 1 calc R
C14 C 0.1462(5) 0.3816(6) -0.0788(5) 0.0392(17) Uani 1 1 d .
H14A H 0.1161 0.4536 -0.0822 0.047 Uiso 1 1 calc R
C15 C 0.1418(5) 0.2872(6) -0.0293(5) 0.0359(16) Uani 1 1 d .
H15A H 0.1063 0.2956 -0.0004 0.043 Uiso 1 1 calc R
C16 C 0.4488(4) -0.1027(6) -0.1168(4) 0.0258(13) Uani 1 1 d .
C17 C 0.4788(5) -0.0074(5) -0.1528(5) 0.0282(15) Uani 1 1 d .
H17A H 0.4590 0.0707 -0.1526 0.034 Uiso 1 1 calc R
C18 C 0.5374(5) -0.0309(7) -0.1879(5) 0.0287(14) Uani 1 1 d .
H18A H 0.5579 0.0316 -0.2104 0.034 Uiso 1 1 calc R
C19 C 0.5654(4) -0.1459(7) -0.1897(4) 0.0308(15) Uani 1 1 d .
C20 C 0.5360(5) -0.2413(6) -0.1547(6) 0.0417(18) Uani 1 1 d .
H20A H 0.5560 -0.3193 -0.1550 0.050 Uiso 1 1 calc R
C21 C 0.4781(5) -0.2180(6) -0.1204(6) 0.0395(17) Uani 1 1 d .
H21A H 0.4576 -0.2814 -0.0987 0.047 Uiso 1 1 calc R
C22 C 0.9450(4) 0.0782(5) -0.1698(4) 0.0204(12) Uani 1 1 d .
C23 C 0.9909(4) 0.0834(6) -0.2279(4) 0.0220(12) Uani 1 1 d .
C24 C 1.0589(5) -0.0022(5) -0.2129(5) 0.0241(15) Uani 1 1 d .
H24A H 1.0746 -0.0609 -0.1677 0.029 Uiso 1 1 calc R
C25 C 1.1032(6) -0.0001(5) -0.2649(5) 0.0299(16) Uani 1 1 d .
H25A H 1.1437 -0.0618 -0.2592 0.036 Uiso 1 1 calc R
C26 C 1.0867(5) 0.0949(6) -0.3258(4) 0.0297(14) Uani 1 1 d .
H26A H 1.1214 0.1018 -0.3556 0.036 Uiso 1 1 calc R
C27 C 1.0193(4) 0.1776(6) -0.3416(4) 0.0267(13) Uani 1 1 d .
C28 C 0.9680(4) 0.1704(6) -0.2960(4) 0.0234(13) Uani 1 1 d .
H28A H 0.9188 0.2234 -0.3110 0.028 Uiso 1 1 calc R
C29 C 1.0063(4) 0.2830(5) -0.4045(4) 0.0216(12) Uani 1 1 d .

loop_
_atom_site_aniso_label
_atom_site_aniso_U_11
_atom_site_aniso_U_22
_atom_site_aniso_U_33
_atom_site_aniso_U_23
_atom_site_aniso_U_13
_atom_site_aniso_U_12
La1 0.0192(2) 0.0181(3) 0.0225(2) -0.00084(12) 0.01570(18) 0.00027(12)
S1 0.0277(7) 0.0425(10) 0.0407(9) -0.0171(8) 0.0263(7) -0.0112(7)
O1 0.071(4) 0.026(3) 0.114(5) -0.014(3) 0.076(4) -0.005(3)
O2 0.042(3) 0.120(6) 0.040(3) -0.038(3) 0.028(3) -0.027(3)
O3 0.024(2) 0.041(3) 0.039(2) -0.013(2) 0.0209(19) -0.006(2)
O4 0.027(2) 0.045(3) 0.033(2) 0.002(2) 0.0207(19) 0.003(2)
O5 0.029(2) 0.031(3) 0.018(2) 0.0021(18) 0.0148(17) 0.0001(19)
O6 0.030(2) 0.028(2) 0.033(2) 0.0075(19) 0.020(2) 0.0019(19)
O7 0.030(2) 0.022(2) 0.042(3) 0.002(2) 0.026(2) -0.0071(18)
N1 0.026(2) 0.026(3) 0.032(3) 0.000(2) 0.019(2) 0.002(2)
N2 0.021(2) 0.020(3) 0.027(3) 0.001(2) 0.016(2) 0.001(2)
N3 0.037(3) 0.016(3) 0.033(3) 0.002(2) 0.025(2) 0.005(2)
C1 0.038(3) 0.030(4) 0.038(4) 0.011(3) 0.029(3) 0.007(3)
C2 0.036(3) 0.035(4) 0.042(4) 0.012(3) 0.026(3) 0.003(3)
C3 0.060(5) 0.015(4) 0.056(5) 0.013(3) 0.039(4) 0.011(3)
C4 0.052(4) 0.035(4) 0.052(4) 0.005(3) 0.043(4) 0.006(3)
C5 0.020(3) 0.032(4) 0.028(3) -0.002(3) 0.015(2) 0.000(2)
C6 0.026(3) 0.034(4) 0.025(3) 0.001(3) 0.020(3) 0.000(3)
C7 0.036(3) 0.037(4) 0.039(4) 0.005(3) 0.031(3) 0.013(3)
C8 0.021(3) 0.032(4) 0.028(3) -0.008(3) 0.017(2) -0.006(3)
C9 0.029(3) 0.031(3) 0.033(3) 0.002(3) 0.023(3) 0.000(3)
C10 0.026(3) 0.028(4) 0.029(3) 0.006(3) 0.018(3) 0.005(3)
C11 0.024(3) 0.030(3) 0.026(3) 0.010(3) 0.016(2) 0.010(3)
C12 0.068(5) 0.051(5) 0.077(6) 0.024(5) 0.056(5) 0.017(4)
C13 0.077(6) 0.054(5) 0.084(6) 0.036(5) 0.073(5) 0.031(5)
C14 0.049(4) 0.027(4) 0.055(5) 0.013(3) 0.036(4) 0.014(3)
C15 0.047(4) 0.026(4) 0.050(4) -0.002(3) 0.036(4) 0.006(3)
C16 0.027(3) 0.030(4) 0.031(3) 0.003(3) 0.022(3) 0.004(3)
C17 0.029(3) 0.018(3) 0.043(4) 0.003(3) 0.022(3) 0.005(2)
C18 0.025(3) 0.036(4) 0.032(4) 0.002(3) 0.020(3) 0.001(3)
C19 0.023(3) 0.047(4) 0.031(3) -0.005(3) 0.020(3) -0.009(3)
C20 0.053(4) 0.019(3) 0.079(5) -0.009(4) 0.053(4) -0.004(3)
C21 0.049(4) 0.026(4) 0.071(5) -0.001(3) 0.050(4) 0.000(3)
C22 0.028(3) 0.017(3) 0.025(3) -0.001(2) 0.020(2) -0.001(2)
C23 0.025(3) 0.026(3) 0.019(3) 0.000(2) 0.014(2) -0.003(2)
C24 0.033(4) 0.015(3) 0.030(4) 0.008(2) 0.021(3) 0.007(2)
C25 0.045(4) 0.017(3) 0.046(4) 0.011(3) 0.036(4) 0.012(3)
C26 0.046(4) 0.023(3) 0.041(4) 0.006(3) 0.037(3) 0.002(3)
C27 0.025(3) 0.035(4) 0.028(3) 0.000(3) 0.019(3) -0.006(3)
C28 0.021(3) 0.030(3) 0.024(3) 0.006(3) 0.015(2) 0.002(2)
C29 0.027(3) 0.022(3) 0.021(3) 0.001(2) 0.016(2) 0.004(2)

loop_
_atom_type_symbol
_atom_type_description
_atom_type_scat_dispersion_real
_atom_type_scat_dispersion_imag
_atom_type_scat_source
C C 0.0033 0.0016 'International Tables Vol C Tables 4.2.6.8 and 6.1.1.4'
H H 0.0000 0.0000 'International Tables Vol C Tables 4.2.6.8 and 6.1.1.4'
La La -0.2871 2.4523 'International Tables Vol C Tables 4.2.6.8 and 6.1.1.4'
N N 0.0061 0.0033 'International Tables Vol C Tables 4.2.6.8 and 6.1.1.4'
O O 0.0106 0.0060 'International Tables Vol C Tables 4.2.6.8 and 6.1.1.4'
S S 0.1246 0.1234 'International Tables Vol C Tables 4.2.6.8 and 6.1.1.4'

loop_
_geom_angle_atom_site_label_1
_geom_angle_atom_site_label_2
_geom_angle_atom_site_label_3
_geom_angle
_geom_angle_site_symmetry_1
_geom_angle_site_symmetry_3
O3 La1 O7 79.03(14) . 2_744
O3 La1 O6 146.48(15) . 4_566
O7 La1 O6 133.04(14) 2_744 4_566
O3 La1 O5 142.34(16) . 3_755
O7 La1 O5 71.68(14) 2_744 3_755
O6 La1 O5 69.35(14) 4_566 3_755
O3 La1 O4 76.75(14) . .
O7 La1 O4 80.50(14) 2_744 .
O6 La1 O4 96.92(14) 4_566 .
O5 La1 O4 119.71(13) 3_755 .
O3 La1 O5 118.44(14) . .
O7 La1 O5 67.52(14) 2_744 .
O6 La1 O5 75.87(13) 4_566 .
O5 La1 O5 71.27(14) 3_755 .
O4 La1 O5 48.65(12) . .
O3 La1 N3 79.42(16) . 3_655
O7 La1 N3 77.88(15) 2_744 3_655
O6 La1 N3 112.65(15) 4_566 3_655
O5 La1 N3 71.80(15) 3_755 3_655
O4 La1 N3 150.36(15) . 3_655
O5 La1 N3 135.45(14) . 3_655
O3 La1 N2 83.20(15) . 3_655
O7 La1 N2 136.80(15) 2_744 3_655
O6 La1 N2 77.28(15) 4_566 3_655
O5 La1 N2 102.25(14) 3_755 3_655
O4 La1 N2 132.70(14) . 3_655
O5 La1 N2 152.92(15) . 3_655
N3 La1 N2 60.23(16) 3_655 3_655
O3 La1 N1 80.87(15) . 3_655
O7 La1 N1 150.96(15) 2_744 3_655
O6 La1 N1 65.82(15) 4_566 3_655
O5 La1 N1 134.35(15) 3_755 3_655
O4 La1 N1 74.64(14) . 3_655
O5 La1 N1 104.97(14) . 3_655
N3 La1 N1 118.57(15) 3_655 3_655
N2 La1 N1 60.02(15) 3_655 3_655
O3 La1 C22 95.65(15) . .
O7 La1 C22 69.23(15) 2_744 .
O6 La1 C22 89.47(15) 4_566 .
O5 La1 C22 95.57(14) 3_755 .
O4 La1 C22 24.16(14) . .
O5 La1 C22 24.97(13) . .
N3 La1 C22 147.06(15) 3_655 .
N2 La1 C22 152.17(16) 3_655 .
N1 La1 C22 92.27(15) 3_655 .
O3 La1 La1 140.76(10) . 3_755
O7 La1 La1 64.56(10) 2_744 3_755
O6 La1 La1 68.58(10) 4_566 3_755
O5 La1 La1 36.76(9) 3_755 3_755
O4 La1 La1 83.04(9) . 3_755
O5 La1 La1 34.51(8) . 3_755
N3 La1 La1 105.28(11) 3_655 3_755
N2 La1 La1 133.60(11) 3_655 3_755
N1 La1 La1 125.55(11) 3_655 3_755
C22 La1 La1 59.01(11) . 3_755
O2 S1 O1 112.7(4) . .
O2 S1 O3 112.6(3) . .
O1 S1 O3 112.0(3) . .
O2 S1 C19 106.5(3) . .
O1 S1 C19 109.1(3) . .
O3 S1 C19 103.3(3) . .
S1 O3 La1 149.7(3) . .
C22 O4 La1 95.4(3) . .
C22 O5 La1 154.5(4) . 3_755
C22 O5 La1 92.8(3) . .
La1 O5 La1 108.73(14) 3_755 .
C29 O6 La1 136.5(4) . 4_565
C29 O7 La1 144.2(4) . 2_754
C1 N1 C5 115.9(5) . .
C1 N1 La1 119.9(4) . 3_655
C5 N1 La1 118.6(4) . 3_655
C6 N2 C10 116.9(5) . .
C6 N2 La1 121.4(4) . 3_655
C10 N2 La1 121.6(4) . 3_655
C11 N3 C15 117.9(5) . .
C11 N3 La1 124.2(4) . 3_655
C15 N3 La1 117.3(4) . 3_655
N1 C1 C2 124.2(6) . .
N1 C1 H1A 117.9 . .
C2 C1 H1A 117.9 . .
C3 C2 C1 119.2(6) . .
C3 C2 H2A 120.4 . .
C1 C2 H2A 120.4 . .
C2 C3 C4 118.8(6) . .
C2 C3 H3A 120.6 . .
C4 C3 H3A 120.6 . .
C5 C4 C3 118.7(6) . .
C5 C4 H4A 120.6 . .
C3 C4 H4A 120.6 . .
N1 C5 C4 123.1(6) . .
N1 C5 C6 116.4(6) . .
C4 C5 C6 120.4(5) . .
N2 C6 C7 123.3(6) . .
N2 C6 C5 116.8(5) . .
C7 C6 C5 119.8(6) . .
C8 C7 C6 120.5(6) . .
C8 C7 H7A 119.8 . .
C6 C7 H7A 119.8 . .
C9 C8 C7 116.6(6) . .
C9 C8 C16 122.8(6) . .
C7 C8 C16 120.5(6) . .
C8 C9 C10 121.1(7) . .
C8 C9 H9A 119.5 . .
C10 C9 H9A 119.5 . .
N2 C10 C9 121.5(6) . .
N2 C10 C11 117.5(5) . .
C9 C10 C11 121.0(6) . .
N3 C11 C13 120.8(6) . .
N3 C11 C10 116.0(5) . .
C13 C11 C10 123.1(6) . .
C13 C12 C14 118.5(7) . .
C13 C12 H12A 120.7 . .
C14 C12 H12A 120.7 . .
C12 C13 C11 121.3(7) . .
C12 C13 H13A 119.3 . .
C11 C13 H13A 119.3 . .
C15 C14 C12 118.0(7) . .
C15 C14 H14A 121.0 . .
C12 C14 H14A 121.0 . .
N3 C15 C14 123.4(6) . .
N3 C15 H15A 118.3 . .
C14 C15 H15A 118.3 . .
C21 C16 C17 118.1(5) . .
C21 C16 C8 121.5(6) . .
C17 C16 C8 120.3(6) . .
C18 C17 C16 120.0(6) . .
C18 C17 H17A 120.0 . .
C16 C17 H17A 120.0 . .
C19 C18 C17 120.1(6) . .
C19 C18 H18A 119.9 . .
C17 C18 H18A 119.9 . .
C18 C19 C20 120.5(6) . .
C18 C19 S1 120.6(5) . .
C20 C19 S1 118.8(5) . .
C21 C20 C19 119.2(7) . .
C21 C20 H20A 120.4 . .
C19 C20 H20A 120.4 . .
C20 C21 C16 121.9(7) . .
C20 C21 H21A 119.0 . .
C16 C21 H21A 119.0 . .
O4 C22 O5 120.7(5) . .
O4 C22 C23 121.6(5) . .
O5 C22 C23 117.7(5) . .
O4 C22 La1 60.4(3) . .
O5 C22 La1 62.2(3) . .
C23 C22 La1 165.3(4) . .
C28 C23 C24 119.1(5) . .
C28 C23 C22 122.2(5) . .
C24 C23 C22 118.7(5) . .
C25 C24 C23 120.5(6) . .
C25 C24 H24A 119.8 . .
C23 C24 H24A 119.8 . .
C24 C25 C26 119.6(6) . .
C24 C25 H25A 120.2 . .
C26 C25 H25A 120.2 . .
C27 C26 C25 119.7(6) . .
C27 C26 H26A 120.1 . .
C25 C26 H26A 120.1 . .
C26 C27 C28 121.0(6) . .
C26 C27 C29 118.4(5) . .
C28 C27 C29 120.5(6) . .
C23 C28 C27 119.5(6) . .
C23 C28 H28A 120.2 . .
C27 C28 H28A 120.2 . .
O7 C29 O6 125.3(6) . .
O7 C29 C27 116.2(5) . .
O6 C29 C27 118.5(5) . .

loop_
_geom_bond_atom_site_label_1
_geom_bond_atom_site_label_2
_geom_bond_distance
_geom_bond_site_symmetry_2
La1 O3 2.454(4) .
La1 O7 2.492(4) 2_744
La1 O6 2.503(4) 4_566
La1 O5 2.525(4) 3_755
La1 O4 2.631(4) .
La1 O5 2.668(4) .
La1 N3 2.691(5) 3_655
La1 N2 2.728(5) 3_655
La1 N1 2.737(5) 3_655
La1 C22 3.012(5) .
La1 La1 4.2215(16) 3_755
S1 O2 1.424(6) .
S1 O1 1.446(6) .
S1 O3 1.473(5) .
S1 C19 1.785(6) .
O4 C22 1.238(7) .
O5 C22 1.273(7) .
O5 La1 2.525(4) 3_755
O6 C29 1.263(7) .
O6 La1 2.503(4) 4_565
O7 C29 1.261(7) .
O7 La1 2.492(4) 2_754
N1 C1 1.346(8) .
N1 C5 1.354(7) .
N1 La1 2.737(5) 3_655
N2 C6 1.347(8) .
N2 C10 1.359(8) .
N2 La1 2.728(5) 3_655
N3 C11 1.343(7) .
N3 C15 1.350(8) .
N3 La1 2.691(5) 3_655
C1 C2 1.360(9) .
C1 H1A 0.9300 .
C2 C3 1.353(10) .
C2 H2A 0.9300 .
C3 C4 1.394(9) .
C3 H3A 0.9300 .
C4 C5 1.366(10) .
C4 H4A 0.9300 .
C5 C6 1.499(9) .
C6 C7 1.386(8) .
C7 C8 1.385(9) .
C7 H7A 0.9300 .
C8 C9 1.377(10) .
C8 C16 1.487(7) .
C9 C10 1.408(8) .
C9 H9A 0.9300 .
C10 C11 1.501(9) .
C11 C13 1.370(9) .
C12 C13 1.348(11) .
C12 C14 1.393(10) .
C12 H12A 0.9300 .
C13 H13A 0.9300 .
C14 C15 1.360(10) .
C14 H14A 0.9300 .
C15 H15A 0.9300 .
C16 C21 1.384(9) .
C16 C17 1.424(9) .
C17 C18 1.383(10) .
C17 H17A 0.9300 .
C18 C19 1.367(10) .
C18 H18A 0.9300 .
C19 C20 1.411(9) .
C20 C21 1.361(9) .
C20 H20A 0.9300 .
C21 H21A 0.9300 .
C22 C23 1.497(7) .
C23 C28 1.392(8) .
C23 C24 1.396(8) .
C24 C25 1.382(10) .
C24 H24A 0.9300 .
C25 C26 1.395(8) .
C25 H25A 0.9300 .
C26 C27 1.364(9) .
C26 H26A 0.9300 .
C27 C28 1.393(8) .
C27 C29 1.514(8) .
C28 H28A 0.9300 .

loop_
_geom_torsion_atom_site_label_1
_geom_torsion_atom_site_label_2
_geom_torsion_atom_site_label_3
_geom_torsion_atom_site_label_4
_geom_torsion
_geom_torsion_site_symmetry_1
_geom_torsion_site_symmetry_4
O2 S1 O3 La1 -170.1(5) . .
O1 S1 O3 La1 -41.8(6) . .
C19 S1 O3 La1 75.4(6) . .
O7 La1 O3 S1 71.7(5) 2_744 .
O6 La1 O3 S1 -123.1(5) 4_566 .
O5 La1 O3 S1 32.6(6) 3_755 .
O4 La1 O3 S1 154.4(5) . .
O5 La1 O3 S1 128.5(5) . .
N3 La1 O3 S1 -7.8(5) 3_655 .
N2 La1 O3 S1 -68.7(5) 3_655 .
N1 La1 O3 S1 -129.3(5) 3_655 .
C22 La1 O3 S1 139.3(5) . .
La1 La1 O3 S1 93.4(5) 3_755 .
O3 La1 O4 C22 -140.5(4) . .
O7 La1 O4 C22 -59.7(4) 2_744 .
O6 La1 O4 C22 72.9(4) 4_566 .
O5 La1 O4 C22 2.8(4) 3_755 .
O5 La1 O4 C22 8.7(3) . .
N3 La1 O4 C22 -103.2(4) 3_655 .
N2 La1 O4 C22 152.0(3) 3_655 .
N1 La1 O4 C22 135.5(4) 3_655 .
La1 La1 O4 C22 5.6(3) 3_755 .
O3 La1 O5 C22 26.1(4) . .
O7 La1 O5 C22 88.8(4) 2_744 .
O6 La1 O5 C22 -121.2(4) 4_566 .
O5 La1 O5 C22 166.2(4) 3_755 .
O4 La1 O5 C22 -8.4(3) . .
N3 La1 O5 C22 130.7(3) 3_655 .
N2 La1 O5 C22 -113.7(4) 3_655 .
N1 La1 O5 C22 -61.5(4) 3_655 .
La1 La1 O5 C22 166.2(4) 3_755 .
O3 La1 O5 La1 -140.08(17) . 3_755
O7 La1 O5 La1 -77.35(17) 2_744 3_755
O6 La1 O5 La1 72.63(17) 4_566 3_755
O5 La1 O5 La1 0.0 3_755 3_755
O4 La1 O5 La1 -174.6(3) . 3_755
N3 La1 O5 La1 -35.5(3) 3_655 3_755
N2 La1 O5 La1 80.2(3) 3_655 3_755
N1 La1 O5 La1 132.33(17) 3_655 3_755
C22 La1 O5 La1 -166.2(4) . 3_755
C5 N1 C1 C2 -1.0(10) . .
La1 N1 C1 C2 152.4(6) 3_655 .
N1 C1 C2 C3 0.5(11) . .
C1 C2 C3 C4 -0.8(12) . .
C2 C3 C4 C5 1.7(11) . .
C1 N1 C5 C4 2.0(9) . .
La1 N1 C5 C4 -151.8(5) 3_655 .
C1 N1 C5 C6 -176.3(5) . .
La1 N1 C5 C6 29.9(6) 3_655 .
C3 C4 C5 N1 -2.4(10) . .
C3 C4 C5 C6 175.8(6) . .
C10 N2 C6 C7 0.4(9) . .
La1 N2 C6 C7 178.7(5) 3_655 .
C10 N2 C6 C5 177.2(5) . .
La1 N2 C6 C5 -4.4(7) 3_655 .
N1 C5 C6 N2 -16.9(8) . .
C4 C5 C6 N2 164.7(6) . .
N1 C5 C6 C7 160.0(6) . .
C4 C5 C6 C7 -18.4(9) . .
N2 C6 C7 C8 -1.3(10) . .
C5 C6 C7 C8 -178.0(6) . .
C6 C7 C8 C9 1.5(10) . .
C6 C7 C8 C16 179.9(6) . .
C7 C8 C9 C10 -1.0(10) . .
C16 C8 C9 C10 -179.4(6) . .
C6 N2 C10 C9 0.2(9) . .
La1 N2 C10 C9 -178.1(5) 3_655 .
C6 N2 C10 C11 -180.0(5) . .
La1 N2 C10 C11 1.7(7) 3_655 .
C8 C9 C10 N2 0.1(10) . .
C8 C9 C10 C11 -179.7(6) . .
C15 N3 C11 C13 -0.6(10) . .
La1 N3 C11 C13 170.5(6) 3_655 .
C15 N3 C11 C10 -178.6(6) . .
La1 N3 C11 C10 -7.5(8) 3_655 .
N2 C10 C11 N3 3.6(8) . .
C9 C10 C11 N3 -176.6(6) . .
N2 C10 C11 C13 -174.4(7) . .
C9 C10 C11 C13 5.5(11) . .
C14 C12 C13 C11 2.4(15) . .
N3 C11 C13 C12 -0.6(13) . .
C10 C11 C13 C12 177.3(8) . .
C13 C12 C14 C15 -3.0(13) . .
C11 N3 C15 C14 -0.2(10) . .
La1 N3 C15 C14 -171.8(6) 3_655 .
C12 C14 C15 N3 2.0(12) . .
C9 C8 C16 C21 -169.3(7) . .
C7 C8 C16 C21 12.4(10) . .
C9 C8 C16 C17 8.5(10) . .
C7 C8 C16 C17 -169.8(6) . .
C21 C16 C17 C18 -1.6(10) . .
C8 C16 C17 C18 -179.5(6) . .
C16 C17 C18 C19 1.1(11) . .
C17 C18 C19 C20 -0.9(11) . .
C17 C18 C19 S1 179.2(6) . .
O2 S1 C19 C18 -74.1(6) . .
O1 S1 C19 C18 163.9(6) . .
O3 S1 C19 C18 44.7(6) . .
O2 S1 C19 C20 106.0(6) . .
O1 S1 C19 C20 -16.0(7) . .
O3 S1 C19 C20 -135.2(6) . .
C18 C19 C20 C21 1.1(11) . .
S1 C19 C20 C21 -179.0(6) . .
C19 C20 C21 C16 -1.6(12) . .
C17 C16 C21 C20 1.8(11) . .
C8 C16 C21 C20 179.7(7) . .
La1 O4 C22 O5 -16.0(6) . .
La1 O4 C22 C23 163.1(5) . .
La1 O5 C22 O4 164.0(6) 3_755 .
La1 O5 C22 O4 15.8(6) . .
La1 O5 C22 C23 -15.1(12) 3_755 .
La1 O5 C22 C23 -163.4(5) . .
La1 O5 C22 La1 148.3(9) 3_755 .
O3 La1 C22 O4 38.4(4) . .
O7 La1 C22 O4 114.4(4) 2_744 .
O6 La1 C22 O4 -108.4(4) 4_566 .
O5 La1 C22 O4 -177.6(4) 3_755 .
O5 La1 C22 O4 -164.4(6) . .
N3 La1 C22 O4 117.7(4) 3_655 .
N2 La1 C22 O4 -47.7(5) 3_655 .
N1 La1 C22 O4 -42.6(4) 3_655 .
La1 La1 C22 O4 -173.5(4) 3_755 .
O3 La1 C22 O5 -157.1(3) . .
O7 La1 C22 O5 -81.1(3) 2_744 .
O6 La1 C22 O5 56.1(3) 4_566 .
O5 La1 C22 O5 -13.1(4) 3_755 .
O4 La1 C22 O5 164.4(6) . .
N3 La1 C22 O5 -77.9(4) 3_655 .
N2 La1 C22 O5 116.8(4) 3_655 .
N1 La1 C22 O5 121.8(3) 3_655 .
La1 La1 C22 O5 -9.1(3) 3_755 .
O3 La1 C22 C23 -63.6(15) . .
O7 La1 C22 C23 12.4(15) 2_744 .
O6 La1 C22 C23 149.5(15) 4_566 .
O5 La1 C22 C23 80.3(15) 3_755 .
O4 La1 C22 C23 -102.1(16) . .
O5 La1 C22 C23 93.5(16) . .
N3 La1 C22 C23 15.6(17) 3_655 .
N2 La1 C22 C23 -149.8(14) 3_655 .
N1 La1 C22 C23 -144.7(15) 3_655 .
La1 La1 C22 C23 84.4(15) 3_755 .
O4 C22 C23 C28 45.1(9) . .
O5 C22 C23 C28 -135.8(6) . .
La1 C22 C23 C28 138.5(14) . .
O4 C22 C23 C24 -135.0(6) . .
O5 C22 C23 C24 44.2(8) . .
La1 C22 C23 C24 -41.5(18) . .
C28 C23 C24 C25 0.2(10) . .
C22 C23 C24 C25 -179.8(6) . .
C23 C24 C25 C26 6.5(11) . .
C24 C25 C26 C27 -7.4(11) . .
C25 C26 C27 C28 1.5(10) . .
C25 C26 C27 C29 177.1(6) . .
C24 C23 C28 C27 -6.1(9) . .
C22 C23 C28 C27 173.9(6) . .
C26 C27 C28 C23 5.2(10) . .
C29 C27 C28 C23 -170.2(5) . .
La1 O7 C29 O6 14.4(11) 2_754 .
La1 O7 C29 C27 -163.8(5) 2_754 .
La1 O6 C29 O7 -5.1(9) 4_565 .
La1 O6 C29 C27 173.0(4) 4_565 .
C26 C27 C29 O7 -36.1(8) . .
C28 C27 C29 O7 139.4(6) . .
C26 C27 C29 O6 145.6(6) . .
C28 C27 C29 O6 -38.9(8) . .
